data_1548498
loop_
_publ_author_name
'Lin Rong Er'

_publ_section_title
;
 Gold rectangle, silver rings and helices - A study of self-assembly and
 molecular recognition of metallo-supramolecules
;
_journal_name_full 'Ph.D Thesis - NATIONAL UNIVERSITY OF SINGAPORE'
_journal_page_first 1
_journal_year 2005
_chemical_formula_sum 'C114 H82 Au4 F12 N4 O12 P4 S4'
_chemical_formula_weight 2967.82
_space_group_IT_number 12
_symmetry_cell_setting monoclinic
_symmetry_space_group_name_Hall '-C 2y'
_symmetry_space_group_name_H-M 'C 1 2/m 1'
_atom_sites_solution_hydrogens geom
_atom_sites_solution_primary direct
_atom_sites_solution_secondary difmap
_cell_angle_alpha 90.00
_cell_angle_beta 95.2530(10)
_cell_angle_gamma 90.00
_cell_formula_units_Z 2
_cell_length_a 28.3090(13)
_cell_length_b 24.2881(11)
_cell_length_c 10.6225(5)
_cell_measurement_reflns_used 3442
_cell_measurement_temperature 295(2)
_cell_measurement_theta_max 20.68
_cell_measurement_theta_min 2.28
_cell_volume 7273.1(6)
_computing_cell_refinement 'Bruker XSCANS'
_computing_data_collection 'Bruker XSCANS'
_computing_data_reduction 'Bruker SHELXTL'
_computing_molecular_graphics 'Bruker SHELXTL'
_computing_publication_material 'Bruker SHELXTL'
_computing_structure_refinement 'SHELXL-97 (Sheldrick, 1997)'
_computing_structure_solution 'SHELXS-97 (Sheldrick, 1990)'
_diffrn_ambient_temperature 295(2)
_diffrn_measured_fraction_theta_full 0.999
_diffrn_measured_fraction_theta_max 0.999
_diffrn_measurement_device_type 'Bruker P4'
_diffrn_measurement_method '\w scans'
_diffrn_radiation_monochromator graphite
_diffrn_radiation_source 'fine-focus sealed tube'
_diffrn_radiation_type MoK\a
_diffrn_radiation_wavelength 0.71073
_diffrn_reflns_av_R_equivalents 0.0443
_diffrn_reflns_av_sigmaI/netI 0.0520
_diffrn_reflns_limit_h_max 26
_diffrn_reflns_limit_h_min -33
_diffrn_reflns_limit_k_max 28
_diffrn_reflns_limit_k_min -28
_diffrn_reflns_limit_l_max 12
_diffrn_reflns_limit_l_min -12
_diffrn_reflns_number 21459
_diffrn_reflns_theta_full 25.00
_diffrn_reflns_theta_max 25.00
_diffrn_reflns_theta_min 1.93
_exptl_absorpt_coefficient_mu 4.186
_exptl_absorpt_correction_T_max 0.5918
_exptl_absorpt_correction_T_min 0.3665
_exptl_absorpt_correction_type 'Sadabs, (Sheldrick 2001)'
_exptl_crystal_colour Yellow
_exptl_crystal_density_diffrn 1.355
_exptl_crystal_density_method 'not measured'
_exptl_crystal_description Block
_exptl_crystal_F_000 2876
_exptl_crystal_size_max 0.30
_exptl_crystal_size_mid 0.26
_exptl_crystal_size_min 0.14
_refine_diff_density_max 1.456
_refine_diff_density_min -0.746
_refine_diff_density_rms 0.208
_refine_ls_extinction_method none
_refine_ls_goodness_of_fit_ref 1.040
_refine_ls_hydrogen_treatment mixed
_refine_ls_matrix_type full
_refine_ls_number_parameters 311
_refine_ls_number_reflns 6586
_refine_ls_number_restraints 35
_refine_ls_restrained_S_all 1.046
_refine_ls_R_factor_all 0.0945
_refine_ls_R_factor_gt 0.0659
_refine_ls_shift/su_max 0.365
_refine_ls_shift/su_mean 0.030
_refine_ls_structure_factor_coef Fsqd
_refine_ls_weighting_details 'calc w=1/[\s^2^(Fo^2^)+(0.1577P)^2^+6.3340P] where P=(Fo^2^+2Fc^2^)/3'
_refine_ls_weighting_scheme calc
_refine_ls_wR_factor_gt 0.2158
_refine_ls_wR_factor_ref 0.2375
_reflns_number_gt 4497
_reflns_number_total 6586
_reflns_threshold_expression >2sigma(I)
_cod_data_source_file 1.AN.CIF
_cod_data_source_block 2114
_cod_depositor_comments
;
The following automatic conversions were performed:

'_symmetry_cell_setting' value 'Monoclinic' changed to 'monoclinic'
according to the built-in table from CIF Core dictionary named
'cif_core.dic' version 2.4.1 from 2010-06-29.

Automatic conversion script
Id: cif_fix_values 5376 2017-05-30 11:51:03Z andrius 
;
_cod_original_sg_symbol_H-M C2/m
_cod_database_code 1548498

loop_
_symmetry_equiv_pos_as_xyz
'x, y, z'
'-x, y, -z'
'x+1/2, y+1/2, z'
'-x+1/2, y+1/2, -z'
'-x, -y, -z'
'x, -y, z'
'-x+1/2, -y+1/2, -z'
'x+1/2, -y+1/2, z'

loop_
_atom_site_label
_atom_site_type_symbol
_atom_site_fract_x
_atom_site_fract_y
_atom_site_fract_z
_atom_site_U_iso_or_equiv
_atom_site_adp_type
_atom_site_occupancy
_atom_site_symmetry_multiplicity
_atom_site_calc_flag
_atom_site_refinement_flags
_atom_site_disorder_assembly
_atom_site_disorder_group
Au1 Au 0.196315(14) 0.858900(17) 0.48188(4) 0.0655(2) Uani 1 1 d . . .
P1 P 0.27456(11) 0.86926(11) 0.4733(3) 0.0615(7) Uani 1 1 d . . .
N1 N 0.1243(3) 0.8512(4) 0.4867(9) 0.066(2) Uani 1 1 d . . .
C1 C 0.1044(5) 0.8459(7) 0.5971(11) 0.095(4) Uani 1 1 d . . .
H1 H 0.1243 0.8428 0.6714 0.114 Uiso 1 1 calc R . .
C2 C 0.0569(4) 0.8449(7) 0.6048(11) 0.093(4) Uani 1 1 d . . .
H2 H 0.0447 0.8416 0.6830 0.112 Uiso 1 1 calc R . .
C3 C 0.0265(3) 0.8489(4) 0.4951(9) 0.059(2) Uani 1 1 d . . .
C4 C 0.0462(4) 0.8536(5) 0.3846(11) 0.072(3) Uani 1 1 d . . .
H4 H 0.0269 0.8560 0.3091 0.086 Uiso 1 1 calc R . .
C5 C 0.0940(5) 0.8550(5) 0.3830(11) 0.081(4) Uani 1 1 d . . .
H5 H 0.1064 0.8587 0.3053 0.097 Uiso 1 1 calc R . .
C6 C 0.2227(5) 0.9705(5) 0.7719(12) 0.094(4) Uani 1 1 d . . .
H6 H 0.2072 0.9512 0.8316 0.112 Uiso 1 1 calc R . .
C7 C 0.2457(5) 0.9426(5) 0.6838(10) 0.075(3) Uani 1 1 d . . .
H7 H 0.2462 0.9043 0.6852 0.090 Uiso 1 1 calc R . .
C8 C 0.2688(4) 0.9707(4) 0.5910(9) 0.059(2) Uani 1 1 d . . .
C9 C 0.2906(4) 0.9412(4) 0.4914(10) 0.063(3) Uani 1 1 d . . .
C10 C 0.3229(4) 0.9699(4) 0.4198(9) 0.064(3) Uani 1 1 d . . .
C11 C 0.3548(5) 0.9415(6) 0.3502(13) 0.090(4) Uani 1 1 d . . .
H11 H 0.3558 0.9032 0.3494 0.108 Uiso 1 1 calc R . .
C12 C 0.3846(5) 0.9724(5) 0.2830(16) 0.108(5) Uani 1 1 d . . .
H12 H 0.4057 0.9541 0.2354 0.130 Uiso 1 1 calc R . .
C1A C 0.2873(4) 0.8427(5) 0.3221(12) 0.072(3) Uani 1 1 d . . .
C2A C 0.3185(5) 0.7993(5) 0.3128(16) 0.107(5) Uani 1 1 d . . .
H2A H 0.3356 0.7845 0.3838 0.129 Uiso 1 1 calc R . .
C3A C 0.3229(8) 0.7797(10) 0.197(2) 0.151(7) Uiso 1 1 d . . .
H3A H 0.3440 0.7508 0.1887 0.181 Uiso 1 1 calc R . .
C4A C 0.3003(9) 0.7981(10) 0.098(2) 0.155(9) Uani 1 1 d . . .
H4AA H 0.3058 0.7826 0.0203 0.186 Uiso 1 1 calc R . .
C5A C 0.2710(8) 0.8359(13) 0.099(2) 0.155(8) Uani 1 1 d . . .
H5A H 0.2545 0.8469 0.0237 0.186 Uiso 1 1 calc R . .
C6A C 0.2618(5) 0.8627(6) 0.2120(14) 0.096(4) Uani 1 1 d . . .
H6A H 0.2404 0.8917 0.2134 0.116 Uiso 1 1 calc R . .
C1B C 0.3111(4) 0.8319(5) 0.5902(12) 0.069(3) Uani 1 1 d . . .
C2B C 0.2930(5) 0.7856(5) 0.6434(11) 0.081(3) Uani 1 1 d . . .
H2B H 0.2625 0.7735 0.6175 0.097 Uiso 1 1 calc R . .
C3B C 0.3216(6) 0.7567(5) 0.7387(13) 0.097(4) Uani 1 1 d . . .
H3B H 0.3098 0.7263 0.7788 0.116 Uiso 1 1 calc R . .
C4B C 0.3674(7) 0.7749(8) 0.7700(16) 0.128(6) Uani 1 1 d . . .
H4B H 0.3867 0.7541 0.8276 0.153 Uiso 1 1 calc R . .
C5B C 0.3869(7) 0.8230(8) 0.720(2) 0.169(10) Uani 1 1 d . . .
H5BA H 0.4169 0.8363 0.7473 0.203 Uiso 1 1 calc R . .
C6B C 0.3567(7) 0.8482(7) 0.628(2) 0.132(7) Uani 1 1 d . . .
H6B H 0.3684 0.8787 0.5877 0.158 Uiso 1 1 calc R . .
S1 S 0.1271(2) 0.86120(19) 0.9856(4) 0.1262(18) Uani 1 1 d D . .
O3 O 0.1454(5) 0.8612(6) 1.1098(10) 0.179(7) Uani 1 1 d D . .
O2 O 0.1589(6) 0.8770(9) 0.8983(15) 0.37(2) Uani 1 1 d D . .
O1 O 0.1001(7) 0.8152(5) 0.9467(16) 0.349(19) Uani 1 1 d D . .
C13 C 0.0838(5) 0.9162(5) 0.9730(14) 0.37(3) Uiso 1 1 d D . .
F1 F 0.0520(5) 0.9103(7) 0.8771(14) 0.294(10) Uiso 1 1 d D . .
F2 F 0.1007(7) 0.9628(5) 0.9483(17) 0.334 Uiso 1 1 d D . .
F3 F 0.0597(5) 0.9233(6) 1.0611(14) 0.244(7) Uiso 1 1 d D . .
C14 C 0.0490(4) 1.0000 0.5334(15) 0.165(11) Uiso 1 2 d SD . .
C15 C 0.0969(6) 1.0000 0.5674(19) 0.214(16) Uiso 1 2 d SD . .
H15 H 0.1080 1.0000 0.6526 0.256 Uiso 1 2 calc SR . .
C16 C 0.1287(4) 1.0000 0.477(3) 0.182(13) Uiso 1 2 d SD . .
H16 H 0.1611 1.0000 0.5019 0.219 Uiso 1 2 calc SR . .
C17 C 0.1127(7) 1.0000 0.351(2) 0.30(3) Uiso 1 2 d SD . .
H17 H 0.1343 1.0000 0.2900 0.357 Uiso 1 2 calc SR . .
C18 C 0.0647(8) 1.0000 0.3153(16) 0.179(12) Uiso 1 2 d SD . .
H18 H 0.0539 1.0000 0.2299 0.215 Uiso 1 2 calc SR . .
C19 C 0.0324(5) 1.0000 0.4056(17) 0.187(13) Uiso 1 2 d SD . .
C20 C -0.0164(5) 1.0000 0.3764(9) 0.162(11) Uiso 1 2 d SD . .
H20 H -0.0280 1.0000 0.2916 0.194 Uiso 1 2 calc SR . .

loop_
_atom_site_aniso_label
_atom_site_aniso_U_11
_atom_site_aniso_U_22
_atom_site_aniso_U_33
_atom_site_aniso_U_23
_atom_site_aniso_U_13
_atom_site_aniso_U_12
Au1 0.0481(3) 0.0665(3) 0.0832(4) -0.0054(2) 0.0127(2) -0.00413(18)
P1 0.0505(16) 0.0523(14) 0.0830(19) -0.0037(13) 0.0125(14) -0.0029(12)
N1 0.043(5) 0.084(6) 0.071(6) -0.003(4) 0.009(4) 0.002(4)
C1 0.070(9) 0.159(13) 0.057(7) 0.000(7) 0.003(6) -0.002(8)
C2 0.054(7) 0.171(13) 0.057(6) 0.003(7) 0.016(5) 0.004(8)
C3 0.044(6) 0.075(7) 0.057(5) -0.006(5) 0.007(4) -0.004(5)
C4 0.046(6) 0.110(10) 0.059(6) 0.007(6) 0.008(5) -0.002(6)
C5 0.064(8) 0.127(12) 0.052(6) 0.001(6) 0.015(5) -0.017(7)
C6 0.115(11) 0.086(8) 0.087(8) 0.008(7) 0.047(8) -0.004(8)
C7 0.087(9) 0.070(7) 0.071(7) 0.003(6) 0.014(6) -0.003(6)
C8 0.057(6) 0.061(5) 0.059(5) -0.002(5) -0.001(5) -0.001(5)
C9 0.053(6) 0.055(6) 0.080(7) 0.000(5) 0.007(5) -0.006(5)
C10 0.063(6) 0.063(6) 0.069(6) -0.009(5) 0.028(5) -0.004(5)
C11 0.087(9) 0.071(7) 0.116(10) -0.022(7) 0.034(8) 0.007(7)
C12 0.085(9) 0.076(7) 0.176(14) -0.018(8) 0.076(10) -0.020(7)
C1A 0.058(7) 0.072(7) 0.087(8) -0.018(6) 0.016(6) -0.011(6)
C2A 0.117(11) 0.067(8) 0.145(12) -0.037(8) 0.054(10) -0.001(8)
C4A 0.16(2) 0.18(2) 0.129(16) -0.084(16) 0.047(14) 0.009(16)
C5A 0.113(16) 0.23(2) 0.110(14) -0.033(16) -0.033(12) 0.015(17)
C6A 0.072(9) 0.120(12) 0.098(10) -0.024(8) 0.017(8) -0.004(7)
C1B 0.053(6) 0.054(6) 0.101(8) 0.002(6) 0.014(6) -0.003(5)
C2B 0.079(8) 0.066(7) 0.097(8) -0.007(6) 0.004(7) 0.008(6)
C3B 0.116(12) 0.073(8) 0.102(9) 0.005(7) 0.014(9) 0.010(8)
C4B 0.116(14) 0.129(14) 0.129(13) 0.024(11) -0.037(11) 0.030(12)
C5B 0.113(14) 0.118(14) 0.26(3) 0.088(16) -0.060(16) 0.004(11)
C6B 0.090(12) 0.113(12) 0.19(2) 0.061(12) 0.001(13) -0.028(10)
S1 0.172(5) 0.121(4) 0.087(3) 0.026(2) 0.024(3) 0.031(3)
O3 0.156(13) 0.28(2) 0.099(9) 0.043(9) 0.007(8) 0.064(11)
O2 0.34(3) 0.62(5) 0.178(18) -0.08(2) 0.14(2) -0.25(4)
O1 0.56(5) 0.118(13) 0.39(4) -0.058(17) 0.16(4) -0.10(2)

loop_
_atom_type_symbol
_atom_type_description
_atom_type_scat_dispersion_real
_atom_type_scat_dispersion_imag
_atom_type_scat_source
C C 0.0033 0.0016 'International Tables Vol C Tables 4.2.6.8 and 6.1.1.4'
H H 0.0000 0.0000 'International Tables Vol C Tables 4.2.6.8 and 6.1.1.4'
N N 0.0061 0.0033 'International Tables Vol C Tables 4.2.6.8 and 6.1.1.4'
O O 0.0106 0.0060 'International Tables Vol C Tables 4.2.6.8 and 6.1.1.4'
F F 0.0171 0.0103 'International Tables Vol C Tables 4.2.6.8 and 6.1.1.4'
P P 0.1023 0.0942 'International Tables Vol C Tables 4.2.6.8 and 6.1.1.4'
S S 0.1246 0.1234 'International Tables Vol C Tables 4.2.6.8 and 6.1.1.4'
Au Au -2.0133 8.8022 'International Tables Vol C Tables 4.2.6.8 and 6.1.1.4'

loop_
_geom_angle_atom_site_label_1
_geom_angle_atom_site_label_2
_geom_angle_atom_site_label_3
_geom_angle
_geom_angle_site_symmetry_1
_geom_angle_site_symmetry_3
N1 Au1 P1 178.5(3) . .
C1B P1 C1A 106.7(6) . .
C1B P1 C9 107.0(5) . .
C1A P1 C9 111.9(5) . .
C1B P1 Au1 115.3(4) . .
C1A P1 Au1 106.0(4) . .
C9 P1 Au1 110.1(4) . .
C5 N1 C1 115.7(10) . .
C5 N1 Au1 122.5(8) . .
C1 N1 Au1 121.6(8) . .
N1 C1 C2 123.3(12) . .
C1 C2 C3 119.3(11) . .
C4 C3 C2 117.6(10) . .
C4 C3 C3 123.5(12) . 2_556
C2 C3 C3 118.9(11) . 2_556
C3 C4 C5 120.4(11) . .
N1 C5 C4 123.7(11) . .
C7 C6 C6 119.7(7) . 6_575
C6 C7 C8 121.3(11) . .
C7 C8 C8 119.0(7) . 6_575
C7 C8 C9 121.5(10) . .
C8 C8 C9 119.4(6) 6_575 .
C10 C9 C8 118.7(9) . .
C10 C9 P1 125.7(8) . .
C8 C9 P1 115.6(7) . .
C11 C10 C9 121.1(10) . .
C11 C10 C10 119.5(7) . 6_575
C9 C10 C10 119.3(6) . 6_575
C12 C11 C10 117.5(12) . .
C12 C12 C11 123.0(7) 6_575 .
C2A C1A C6A 119.1(13) . .
C2A C1A P1 121.2(11) . .
C6A C1A P1 119.4(10) . .
C3A C2A C1A 116.8(18) . .
C4A C3A C2A 124(2) . .
C5A C4A C3A 123(2) . .
C4A C5A C6A 122(2) . .
C1A C6A C5A 115.3(16) . .
C6B C1B C2B 119.3(12) . .
C6B C1B P1 121.7(10) . .
C2B C1B P1 118.9(9) . .
C1B C2B C3B 119.0(12) . .
C4B C3B C2B 118.4(14) . .
C3B C4B C5B 124.3(14) . .
C6B C5B C4B 113.2(16) . .
C5B C6B C1B 125.6(16) . .
O3 S1 O1 115.7(7) . .
O3 S1 O2 115.2(8) . .
O1 S1 O2 113.0(7) . .
O3 S1 C13 105.4(7) . .
O1 S1 C13 102.8(8) . .
O2 S1 C13 102.7(8) . .
F3 C13 F2 106.3(12) . .
F3 C13 F1 102.6(11) . .
F2 C13 F1 100.6(11) . .
F3 C13 S1 118.0(11) . .
F2 C13 S1 114.3(10) . .
F1 C13 S1 113.0(10) . .
C13 F2 F2 153.5(9) . 6_575
C15 C14 C20 121.4(14) . 5_576
C15 C14 C19 119.5(8) . .
C20 C14 C19 119.1(12) 5_576 .
C16 C15 C14 120.9(7) . .
C15 C16 C17 120.1(7) . .
C18 C17 C16 119.7(7) . .
C17 C18 C19 120.5(8) . .
C18 C19 C20 123.6(14) . .
C18 C19 C14 119.3(8) . .
C20 C19 C14 117.1(11) . .
C19 C20 C14 123.7(10) . 5_576

loop_
_geom_bond_atom_site_label_1
_geom_bond_atom_site_label_2
_geom_bond_distance
_geom_bond_site_symmetry_2
Au1 N1 2.052(9) .
Au1 P1 2.239(3) .
P1 C1B 1.788(12) .
P1 C1A 1.798(12) .
P1 C9 1.810(11) .
N1 C5 1.337(15) .
N1 C1 1.353(15) .
C1 C2 1.356(18) .
C2 C3 1.387(15) .
C3 C4 1.350(15) .
C3 C3 1.51(2) 2_556
C4 C5 1.353(17) .
C6 C7 1.367(17) .
C6 C6 1.43(3) 6_575
C7 C8 1.408(15) .
C8 C8 1.42(2) 6_575
C8 C9 1.461(14) .
C9 C10 1.424(14) .
C10 C11 1.400(15) .
C10 C10 1.46(2) 6_575
C11 C12 1.377(17) .
C12 C12 1.34(2) 6_575
C1A C2A 1.386(17) .
C1A C6A 1.403(19) .
C2A C3A 1.34(2) .
C3A C4A 1.26(3) .
C4A C5A 1.24(3) .
C5A C6A 1.41(3) .
C1B C6B 1.37(2) .
C1B C2B 1.380(16) .
C2B C3B 1.422(17) .
C3B C4B 1.38(2) .
C4B C5B 1.41(2) .
C5B C6B 1.38(2) .
S1 O3 1.373(10) .
S1 O1 1.395(11) .
S1 O2 1.404(11) .
S1 C13 1.808(10) .
C13 F3 1.220(14) .
C13 F2 1.265(14) .
C13 F1 1.304(14) .
F2 F2 1.81(2) 6_575
C14 C15 1.372(9) .
C14 C20 1.388(10) 5_576
C14 C19 1.396(9) .
C15 C16 1.371(8) .
C16 C17 1.378(8) .
C17 C18 1.377(9) .
C18 C19 1.385(9) .
C19 C20 1.389(10) .
C20 C14 1.388(10) 5_576
